data_7122685
loop_
_publ_author_name
'Yamakado, Ryohei'
'Ishibashi, Haruna'
'Motoyoshi, Yukari'
'Yasuda, Nobuhiro'
'Maeda, Hiromitsu'

_publ_section_title
;
 Ion-pairing assemblies based on \p-extended dipyrrolylquinoxalines
;
_journal_name_full 'Chemical Communications'
_journal_paper_doi 10.1039/C8CC08205G
_journal_year 2018
_chemical_formula_moiety 'C22 H18 N2 O3'
_chemical_formula_sum 'C22 H18 N2 O3'
_chemical_formula_weight 358.38
_chemical_melting_point ?
_space_group_crystal_system monoclinic
_space_group_IT_number 15
_space_group_name_Hall '-C 2yc'
_space_group_name_H-M_alt 'C 1 2/c 1'
_symmetry_space_group_name_Hall '-C 2yc'
_symmetry_space_group_name_H-M 'C 1 2/c 1'
_atom_sites_solution_hydrogens mixed
_audit_creation_method SHELXL-2017/1
_audit_update_record
;
2018-10-05 deposited with the CCDC.
2018-12-04 downloaded from the CCDC.
;
_cell_angle_alpha 90
_cell_angle_beta 95.652(8)
_cell_angle_gamma 90
_cell_formula_units_Z 4
_cell_length_a 21.323(2)
_cell_length_b 4.9429(7)
_cell_length_c 15.810(2)
_cell_measurement_reflns_used 4139
_cell_measurement_temperature 90(2)
_cell_measurement_theta_max 27.965
_cell_measurement_theta_min 3.377
_cell_volume 1658.2(4)
_computing_cell_refinement 'Rapid Auto(Rigaku)'
_computing_data_collection 'Rapid Auto(Rigaku)'
_computing_data_reduction 'Rapid Auto(Rigaku)'
_computing_structure_refinement 'SHELXL-2017/1 (Sheldrick, 2017)'
_computing_structure_solution 'SHELXS-97 (Sheldrick, 1990)'
_diffrn_ambient_temperature 90(2)
_diffrn_detector_area_resol_mean 29
_diffrn_measured_fraction_theta_full 0.982
_diffrn_measured_fraction_theta_max 0.982
_diffrn_measurement_device_type 'Rigaku Saturn 724'
_diffrn_measurement_method 'Oscillation Photograph'
_diffrn_radiation_monochromator 'Si(111) Channel Cut'
_diffrn_radiation_type Synchrotron
_diffrn_radiation_wavelength 0.78228
_diffrn_reflns_av_R_equivalents 0.0357
_diffrn_reflns_av_unetI/netI 0.0388
_diffrn_reflns_Laue_measured_fraction_full 0.982
_diffrn_reflns_Laue_measured_fraction_max 0.982
_diffrn_reflns_limit_h_max 25
_diffrn_reflns_limit_h_min -25
_diffrn_reflns_limit_k_max 5
_diffrn_reflns_limit_k_min -5
_diffrn_reflns_limit_l_max 18
_diffrn_reflns_limit_l_min -18
_diffrn_reflns_number 4139
_diffrn_reflns_point_group_measured_fraction_full 0.982
_diffrn_reflns_point_group_measured_fraction_max 0.982
_diffrn_reflns_theta_full 27.965
_diffrn_reflns_theta_max 27.965
_diffrn_reflns_theta_min 3.377
_diffrn_source 'synchrotron radiation SPring-8 BL40XU'
_exptl_absorpt_coefficient_mu 0.097
_exptl_absorpt_correction_T_max 1.000
_exptl_absorpt_correction_T_min 0.818
_exptl_absorpt_correction_type multi-scan
_exptl_absorpt_process_details 'ABSCOR (T.Higashi, 2001)'
_exptl_crystal_colour red
_exptl_crystal_density_diffrn 1.436
_exptl_crystal_density_meas ?
_exptl_crystal_description plate
_exptl_crystal_F_000 752
_exptl_crystal_size_max 0.040
_exptl_crystal_size_mid 0.020
_exptl_crystal_size_min 0.010
_refine_diff_density_max 0.225
_refine_diff_density_min -0.212
_refine_diff_density_rms 0.049
_refine_ls_extinction_method none
_refine_ls_goodness_of_fit_ref 1.119
_refine_ls_hydrogen_treatment mixed
_refine_ls_matrix_type full
_refine_ls_number_parameters 126
_refine_ls_number_reflns 1467
_refine_ls_number_restraints 1
_refine_ls_restrained_S_all 1.119
_refine_ls_R_factor_all 0.0463
_refine_ls_R_factor_gt 0.0378
_refine_ls_shift/su_max 0.000
_refine_ls_shift/su_mean 0.000
_refine_ls_structure_factor_coef Fsqd
_refine_ls_weighting_details 'w=1/[\s^2^(Fo^2^)+(0.0676P)^2^+0.4601P] where P=(Fo^2^+2Fc^2^)/3'
_refine_ls_weighting_scheme calc
_refine_ls_wR_factor_gt 0.1030
_refine_ls_wR_factor_ref 0.1122
_reflns_Friedel_coverage 0.000
_reflns_number_gt 1232
_reflns_number_total 1467
_reflns_threshold_expression 'I > 2\s(I)'
_cod_data_source_file c8cc08205g2.cif
_cod_data_source_block ydkr
_cod_depositor_comments
;
The following automatic conversions were performed:

'_chemical_melting_point' value 'not measured' was changed to '?' -
the value is undefined or not given.

'_exptl_crystal_density_meas' value 'not measured' was changed to '?'
- the value is perceived as not measured.

Automatic conversion script
Id: cif_fix_values 4973 2017-02-22 13:04:09Z antanas 
;
_cod_database_code 7122685
_shelx_shelxl_version_number 2017/1
_shelx_space_group_comment
;
The symmetry employed for this shelxl refinement is uniquely defined
by the following loop, which should always be used as a source of
symmetry information in preference to the above space-group names.
They are only intended as comments.
;
_shelx_estimated_absorpt_t_min 0.996
_shelx_estimated_absorpt_t_max 0.999

loop_
_space_group_symop_operation_xyz
'x, y, z'
'-x, y, -z+1/2'
'x+1/2, y+1/2, z'
'-x+1/2, y+1/2, -z+1/2'
'-x, -y, -z'
'x, -y, z-1/2'
'-x+1/2, -y+1/2, -z'
'x+1/2, -y+1/2, z-1/2'

loop_
_atom_site_label
_atom_site_type_symbol
_atom_site_fract_x
_atom_site_fract_y
_atom_site_fract_z
_atom_site_U_iso_or_equiv
_atom_site_adp_type
_atom_site_occupancy
_atom_site_site_symmetry_order
_atom_site_calc_flag
_atom_site_refinement_flags_posn
_atom_site_refinement_flags_adp
_atom_site_refinement_flags_occupancy
C1 C 0.61857(6) 0.1351(3) 0.30142(9) 0.0170(4) Uani 1 1 d . . .
H1 H 0.583650 0.242123 0.279627 0.020 Uiso 1 1 calc R U .
C2 C 0.64293(6) -0.0587(3) 0.25011(9) 0.0182(4) Uani 1 1 d . . .
H2 H 0.624433 -0.082895 0.193460 0.022 Uiso 1 1 calc R U .
C3 C 0.69383(6) -0.2173(3) 0.28042(9) 0.0189(4) Uani 1 1 d . . .
H3 H 0.710105 -0.350134 0.245057 0.023 Uiso 1 1 calc R U .
C4 C 0.72066(6) -0.1795(3) 0.36289(9) 0.0193(4) Uani 1 1 d . . .
H4 H 0.755759 -0.286196 0.384236 0.023 Uiso 1 1 calc R U .
C5 C 0.69664(6) 0.0126(3) 0.41430(9) 0.0180(4) Uani 1 1 d . . .
H5 H 0.715460 0.036175 0.470816 0.022 Uiso 1 1 calc R U .
C6 C 0.64502(6) 0.1733(3) 0.38460(9) 0.0159(3) Uani 1 1 d . . .
C7 C 0.61933(6) 0.3712(3) 0.44090(9) 0.0157(4) Uani 1 1 d . . .
C8 C 0.63240(6) 0.4098(3) 0.52788(9) 0.0178(4) Uani 1 1 d . . .
H6 H 0.662194 0.310878 0.564330 0.021 Uiso 1 1 calc R U .
C9 C 0.59420(6) 0.6187(3) 0.55239(9) 0.0175(4) Uani 1 1 d . . .
H7 H 0.593190 0.686958 0.608412 0.021 Uiso 1 1 calc R U .
C10 C 0.55765(6) 0.7098(3) 0.47975(9) 0.0157(3) Uani 1 1 d . . .
C11 C 0.50991(6) 0.9147(3) 0.46299(9) 0.0155(4) Uani 1 1 d . . .
N1 N 0.57442(5) 0.5534(2) 0.41362(7) 0.0152(3) Uani 1 1 d . . .
H8 H 0.558096 0.569580 0.360539 0.018 Uiso 1 1 calc R U .
O1 O 0.48471(4) 0.9576(2) 0.39070(6) 0.0198(3) Uani 1 1 d . . .
O2 O 0.500000 0.6381(3) 0.250000 0.0187(4) Uani 1 2 d DS T P
H9 H 0.4861(8) 0.764(3) 0.2913(9) 0.028 Uiso 1 1 d D U .

loop_
_atom_site_aniso_label
_atom_site_aniso_U_11
_atom_site_aniso_U_22
_atom_site_aniso_U_33
_atom_site_aniso_U_23
_atom_site_aniso_U_13
_atom_site_aniso_U_12
C1 0.0151(7) 0.0194(8) 0.0167(8) 0.0026(6) 0.0031(5) 0.0004(5)
C2 0.0183(7) 0.0228(8) 0.0134(7) 0.0003(6) 0.0017(5) -0.0031(6)
C3 0.0191(7) 0.0179(8) 0.0208(8) -0.0020(6) 0.0078(6) -0.0021(6)
C4 0.0155(7) 0.0204(8) 0.0222(8) 0.0039(6) 0.0036(6) 0.0014(6)
C5 0.0167(7) 0.0215(8) 0.0158(8) 0.0019(6) 0.0015(6) -0.0028(6)
C6 0.0145(6) 0.0168(8) 0.0169(7) 0.0016(6) 0.0041(5) -0.0042(5)
C7 0.0134(6) 0.0169(8) 0.0170(8) 0.0022(6) 0.0032(5) -0.0036(5)
C8 0.0176(7) 0.0209(8) 0.0149(8) 0.0015(6) 0.0013(6) -0.0004(5)
C9 0.0187(7) 0.0183(8) 0.0156(7) -0.0017(6) 0.0025(6) -0.0033(5)
C10 0.0156(7) 0.0167(7) 0.0156(7) -0.0029(6) 0.0052(5) -0.0045(5)
C11 0.0141(7) 0.0180(8) 0.0147(8) -0.0013(6) 0.0023(6) -0.0051(5)
N1 0.0159(6) 0.0175(7) 0.0123(6) -0.0001(5) 0.0013(5) 0.0000(5)
O1 0.0192(5) 0.0256(6) 0.0145(6) -0.0024(4) 0.0013(4) 0.0013(4)
O2 0.0202(7) 0.0219(8) 0.0142(8) 0.000 0.0021(6) 0.000

loop_
_atom_type_symbol
_atom_type_description
_atom_type_scat_dispersion_real
_atom_type_scat_dispersion_imag
_atom_type_scat_source
C C 0.0033 0.0016 'International Tables Vol C Tables 4.2.6.8 and 6.1.1.4'
H H 0.0000 0.0000 'International Tables Vol C Tables 4.2.6.8 and 6.1.1.4'
O O 0.0106 0.0060 'International Tables Vol C Tables 4.2.6.8 and 6.1.1.4'
N N 0.0061 0.0033 'International Tables Vol C Tables 4.2.6.8 and 6.1.1.4'

loop_
_geom_angle_atom_site_label_1
_geom_angle_atom_site_label_2
_geom_angle_atom_site_label_3
_geom_angle
_geom_angle_site_symmetry_3
C2 C1 C6 120.37(13) .
C2 C1 H1 119.8 .
C6 C1 H1 119.8 .
C3 C2 C1 120.90(14) .
C3 C2 H2 119.5 .
C1 C2 H2 119.5 .
C4 C3 C2 119.11(13) .
C4 C3 H3 120.4 .
C2 C3 H3 120.4 .
C5 C4 C3 120.30(13) .
C5 C4 H4 119.9 .
C3 C4 H4 119.9 .
C4 C5 C6 121.18(13) .
C4 C5 H5 119.4 .
C6 C5 H5 119.4 .
C1 C6 C5 118.14(13) .
C1 C6 C7 121.60(12) .
C5 C6 C7 120.25(13) .
N1 C7 C8 106.90(12) .
N1 C7 C6 123.07(12) .
C8 C7 C6 130.00(13) .
C7 C8 C9 108.13(13) .
C7 C8 H6 125.9 .
C9 C8 H6 125.9 .
C8 C9 C10 107.72(12) .
C8 C9 H7 126.1 .
C10 C9 H7 126.1 .
N1 C10 C9 106.12(12) .
N1 C10 C11 119.14(12) .
C9 C10 C11 134.74(13) .
O1 C11 C10 121.77(12) .
O1 C11 C11 119.02(15) 5_676
C10 C11 C11 119.21(15) 5_676
C7 N1 C10 111.13(12) .
C7 N1 H8 124.4 .
C10 N1 H8 124.4 .

loop_
_geom_bond_atom_site_label_1
_geom_bond_atom_site_label_2
_geom_bond_distance
_geom_bond_site_symmetry_2
C1 C2 1.389(2) .
C1 C6 1.392(2) .
C1 H1 0.9500 .
C2 C3 1.385(2) .
C2 H2 0.9500 .
C3 C4 1.384(2) .
C3 H3 0.9500 .
C4 C5 1.381(2) .
C4 H4 0.9500 .
C5 C6 1.400(2) .
C5 H5 0.9500 .
C6 C7 1.4644(19) .
C7 N1 1.3537(18) .
C7 C8 1.389(2) .
C8 C9 1.394(2) .
C8 H6 0.9500 .
C9 C10 1.397(2) .
C9 H7 0.9500 .
C10 N1 1.3759(18) .
C10 C11 1.442(2) .
C11 O1 1.2324(17) .
C11 C11 1.535(3) 5_676
N1 H8 0.8800 .
O2 H9 0.970(13) .

loop_
_geom_torsion_atom_site_label_1
_geom_torsion_atom_site_label_2
_geom_torsion_atom_site_label_3
_geom_torsion_atom_site_label_4
_geom_torsion
_geom_torsion_site_symmetry_4
C6 C1 C2 C3 0.0(2) .
C1 C2 C3 C4 -0.3(2) .
C2 C3 C4 C5 0.4(2) .
C3 C4 C5 C6 -0.1(2) .
C2 C1 C6 C5 0.3(2) .
C2 C1 C6 C7 -178.39(12) .
C4 C5 C6 C1 -0.25(19) .
C4 C5 C6 C7 178.47(12) .
C1 C6 C7 N1 -9.1(2) .
C5 C6 C7 N1 172.22(12) .
C1 C6 C7 C8 168.93(13) .
C5 C6 C7 C8 -9.8(2) .
N1 C7 C8 C9 0.18(15) .
C6 C7 C8 C9 -178.10(13) .
C7 C8 C9 C10 -0.29(15) .
C8 C9 C10 N1 0.29(15) .
C8 C9 C10 C11 179.53(14) .
N1 C10 C11 O1 -1.64(19) .
C9 C10 C11 O1 179.20(14) .
N1 C10 C11 C11 178.66(13) 5_676
C9 C10 C11 C11 -0.5(3) 5_676
C8 C7 N1 C10 0.00(15) .
C6 C7 N1 C10 178.42(11) .
C9 C10 N1 C7 -0.18(15) .
C11 C10 N1 C7 -179.56(11) .
